data_4133100
loop_
_publ_author_name
'Wang, Yuping'
'Cheng, Tao'
'Sun, Junling'
'Liu, Zhichang'
'Frasconi, Marco'
'Goddard, 3rd, William A'
'Stoddart, J. Fraser'

_publ_section_title
;
 Neighboring Component Effect in a Tri-stable [2]Rotaxane.
;
_journal_issue 42
_journal_name_full 'Journal of the American Chemical Society'
_journal_page_first 13827
_journal_page_last 13834
_journal_paper_doi 10.1021/jacs.8b08519
_journal_volume 140
_journal_year 2018
_chemical_formula_moiety 'C54 H52 F8 N8 O2, 2(F6 P)'
_chemical_formula_sum 'C54 H52 F20 N8 O2 P2'
_chemical_formula_weight 1286.97
_space_group_crystal_system monoclinic
_space_group_IT_number 14
_space_group_name_Hall '-P 2ybc'
_space_group_name_H-M_alt 'P 1 21/c 1'
_atom_sites_solution_hydrogens geom
_atom_sites_solution_primary direct
_audit_creation_date 2015-09-18
_audit_creation_method
;
Olex2 1.2
(compiled 2015.01.26 svn.r3150 for OlexSys, GUI svn.r4998)
;
_cell_angle_alpha 90
_cell_angle_beta 103.544(5)
_cell_angle_gamma 90
_cell_formula_units_Z 8
_cell_length_a 33.633(3)
_cell_length_b 10.3014(11)
_cell_length_c 33.059(3)
_cell_measurement_reflns_used 4196
_cell_measurement_temperature 100(2)
_cell_measurement_theta_max 58.204
_cell_measurement_theta_min 5.893
_cell_volume 11135.3(19)
_computing_cell_refinement 'SAINT V8.34A (Bruker, 2013)'
_computing_data_collection 'APEX2 V2014.11-0 (Bruker, 2014)'
_computing_data_reduction 'Bruker SAINT'
_computing_molecular_graphics 'Olex2 (Dolomanov et al., 2009)'
_computing_publication_material 'Olex2 (Dolomanov et al., 2009)'
_computing_structure_refinement 'ShelXL (Sheldrick, 2008)'
_computing_structure_solution 'ShelXT (Sheldrick, 2015)'
_diffrn_ambient_temperature 99.99
_diffrn_detector_area_resol_mean 8
_diffrn_measured_fraction_theta_full 0.584
_diffrn_measured_fraction_theta_max 0.979
_diffrn_measurement_device_type 'Bruker Kappa APEX CCD area detector'
_diffrn_measurement_method '\w and \f scans'
_diffrn_radiation_monochromator 'MX optics'
_diffrn_radiation_type CuK\a
_diffrn_radiation_wavelength 1.54178
_diffrn_reflns_av_R_equivalents 0.2437
_diffrn_reflns_av_unetI/netI 0.1763
_diffrn_reflns_Laue_measured_fraction_full 0.584
_diffrn_reflns_Laue_measured_fraction_max 0.979
_diffrn_reflns_limit_h_max 33
_diffrn_reflns_limit_h_min -33
_diffrn_reflns_limit_k_max 10
_diffrn_reflns_limit_k_min -9
_diffrn_reflns_limit_l_max 32
_diffrn_reflns_limit_l_min -33
_diffrn_reflns_number 34474
_diffrn_reflns_point_group_measured_fraction_full 0.584
_diffrn_reflns_point_group_measured_fraction_max 0.979
_diffrn_reflns_theta_full 67.679
_diffrn_reflns_theta_max 51.136
_diffrn_reflns_theta_min 5.422
_diffrn_source microsource
_exptl_absorpt_coefficient_mu 1.767
_exptl_absorpt_correction_T_max 0.7516
_exptl_absorpt_correction_T_min 0.5086
_exptl_absorpt_correction_type multi-scan
_exptl_absorpt_process_details
;
SADABS-2014/5 (Bruker,2014/5) was used for absorption correction.
wR2(int) was 0.0843 before and 0.0554 after correction.
The Ratio of minimum to maximum transmission is 0.6767.
The \l/2 correction factor is 0.00150.
;
_exptl_crystal_colour yellow
_exptl_crystal_density_diffrn 1.535
_exptl_crystal_description needle
_exptl_crystal_F_000 5264
_exptl_crystal_size_max 0.175
_exptl_crystal_size_mid 0.068
_exptl_crystal_size_min 0.015
_refine_diff_density_max 1.134
_refine_diff_density_min -0.804
_refine_diff_density_rms 0.100
_refine_ls_extinction_method none
_refine_ls_goodness_of_fit_ref 1.017
_refine_ls_hydrogen_treatment constr
_refine_ls_matrix_type full
_refine_ls_number_parameters 1565
_refine_ls_number_reflns 11773
_refine_ls_number_restraints 1422
_refine_ls_restrained_S_all 1.001
_refine_ls_R_factor_all 0.1922
_refine_ls_R_factor_gt 0.1162
_refine_ls_shift/su_max 0.002
_refine_ls_shift/su_mean 0.000
_refine_ls_structure_factor_coef Fsqd
_refine_ls_weighting_details 'w=1/[\s^2^(Fo^2^)+(0.1098P)^2^+112.6669P] where P=(Fo^2^+2Fc^2^)/3'
_refine_ls_weighting_scheme calc
_refine_ls_wR_factor_gt 0.2785
_refine_ls_wR_factor_ref 0.3297
_reflns_Friedel_coverage 0.000
_reflns_number_gt 6411
_reflns_number_total 11773
_reflns_threshold_expression 'I > 2\s(I)'
_cod_data_source_file ja8b08519_si_002.cif
_cod_data_source_block cx0556
_cod_original_cell_volume 11135.2(19)
_cod_database_code 4133100
_shelxl_version_number 2013-4
_shelx_space_group_comment
;
The symmetry employed for this shelxl refinement is uniquely defined
by the following loop, which should always be used as a source of
symmetry information in preference to the above space-group names.
They are only intended as comments.
;
_shelx_estimated_absorpt_t_max 0.974
_shelx_estimated_absorpt_t_min 0.747
_olex2_refinement_description
;
1. Fixed Uiso
 At 1.2 times of:
  All C(H) groups, All C(H,H) groups
 At 1.5 times of:
  All C(H,H,H) groups
2. Rigid body (RIGU) restrains
 All non-hydrogen atoms
 with sigma for 1-2 distances of 0.004 and sigma for 1-3 distances of 0.004
3.a Ternary CH refined with riding coordinates:
 C7(H7), C10(H10), C49(H49), C52(H52), C7A(H7A), C10A(H10A), C49A(H49A),
 C52A(H52A)
3.b Secondary CH2 refined with riding coordinates:
 C13(H13A,H13B), C22(H22A,H22B), C33(H33A,H33B), C42(H42A,H42B), C13A(H13C,
 H13D), C22A(H22C,H22D), C33A(H33C,H33D), C42A(H42C,H42D)
3.c Aromatic/amide H refined with riding coordinates:
 C3(H3), C4(H4), C5(H5), C15(H15), C23(H23), C24(H24), C26(H26), C27(H27),
 C29(H29), C30(H30), C31(H31), C32(H32), C40(H40), C45(H45), C46(H46), C47(H47),
  C3A(H3A), C4A(H4A), C5A(H5A), C15A(H15A), C23A(H23A), C24A(H24A), C26A(H26A),
 C27A(H27A), C29A(H29A), C30A(H30A), C31A(H31A), C32A(H32A), C40A(H40A),
 C45A(H45A), C46A(H46A), C47A(H47A)
3.d Idealised Me refined as rotating group:
 C8(H8A,H8B,H8C), C9(H9A,H9B,H9C), C11(H11A,H11B,H11C), C12(H12A,H12B,H12C),
 C50(H50A,H50B,H50C), C51(H51A,H51B,H51C), C53(H53A,H53B,H53C), C54(H54A,H54B,
 H54C), C8A(H8AA,H8AB,H8AC), C9A(H9AA,H9AB,H9AC), C11A(H11D,H11E,H11F),
 C12A(H12D,H12E,H12F), C50A(H50D,H50E,H50F), C51A(H51D,H51E,H51F), C53A(H53D,
 H53E,H53F), C54A(H54D,H54E,H54F)
;
_olex2_date_sample_data_collection 2015-09-11
_olex2_date_sample_submission 2015-09-01
_olex2_submission_original_sample_id cx0556
_olex2_submission_special_instructions 'No special instructions were received'

loop_
_space_group_symop_operation_xyz
'x, y, z'
'-x, y+1/2, -z+1/2'
'-x, -y, -z'
'x, -y-1/2, z-1/2'

loop_
_atom_site_label
_atom_site_type_symbol
_atom_site_fract_x
_atom_site_fract_y
_atom_site_fract_z
_atom_site_U_iso_or_equiv
_atom_site_adp_type
_atom_site_occupancy
_atom_site_site_symmetry_order
_atom_site_calc_flag
_atom_site_refinement_flags_posn
_atom_site_refinement_flags_adp
F1 F 0.2544(3) 0.3315(8) 0.6967(2) 0.063(2) Uani 1 1 d . U
F2 F 0.3065(3) 0.4292(7) 0.6535(2) 0.058(2) Uani 1 1 d . U
F3 F 0.3323(2) 0.0060(7) 0.6125(2) 0.056(2) Uani 1 1 d . U
F4 F 0.2828(2) -0.0911(7) 0.6571(3) 0.057(2) Uani 1 1 d . U
F5 F 0.6592(4) 0.4825(9) 0.6984(3) 0.097(4) Uani 1 1 d . U
F6 F 0.7069(4) 0.3842(10) 0.6511(3) 0.099(4) Uani 1 1 d . U
F7 F 0.7294(4) 0.0118(10) 0.7338(4) 0.107(4) Uani 1 1 d . U
F8 F 0.6821(3) 0.1077(11) 0.7816(3) 0.100(4) Uani 1 1 d . U
O1 O 0.1329(3) -0.0064(11) 0.7567(3) 0.063(3) Uani 1 1 d . U
O2 O 0.8606(3) 0.1025(10) 0.6350(3) 0.060(2) Uani 1 1 d . U
N1 N 0.2151(4) -0.0645(13) 0.7377(4) 0.065(3) Uani 1 1 d . U
N2 N 0.2500(4) -0.0231(13) 0.7272(4) 0.066(3) Uani 1 1 d . U
N3 N 0.2391(4) 0.0681(11) 0.6986(3) 0.051(3) Uani 1 1 d . U
N4 N 0.3928(3) 0.2844(11) 0.6317(3) 0.042(2) Uani 1 1 d . U
N5 N 0.5968(3) 0.3377(11) 0.7428(3) 0.041(2) Uani 1 1 d . U
N6 N 0.7437(4) 0.1490(11) 0.6662(3) 0.047(2) Uani 1 1 d . U
N7 N 0.7350(4) 0.0373(12) 0.6446(4) 0.057(3) Uani 1 1 d . U
N8 N 0.7630(4) 0.0230(12) 0.6230(4) 0.059(3) Uani 1 1 d . U
C1 C 0.1218(5) 0.1136(16) 0.7651(5) 0.065(3) Uani 1 1 d . U
C2 C 0.0799(6) 0.1564(17) 0.7477(5) 0.071(4) Uani 1 1 d . U
C3 C 0.0696(7) 0.2742(19) 0.7583(6) 0.093(5) Uani 1 1 d . U
H3 H 0.0424 0.3025 0.7470 0.112 Uiso 1 1 calc R .
C4 C 0.0957(7) 0.359(2) 0.7846(6) 0.098(5) Uani 1 1 d . U
H4 H 0.0872 0.4427 0.7908 0.118 Uiso 1 1 calc R .
C5 C 0.1363(7) 0.3117(19) 0.8021(6) 0.088(5) Uani 1 1 d . U
H5 H 0.1547 0.3648 0.8213 0.106 Uiso 1 1 calc R .
C6 C 0.1492(6) 0.1928(18) 0.7919(5) 0.076(4) Uani 1 1 d . U
C7 C 0.0495(6) 0.0651(18) 0.7201(5) 0.077(4) Uani 1 1 d . U
H7 H 0.0633 -0.0200 0.7186 0.093 Uiso 1 1 calc R .
C8 C 0.0346(7) 0.117(2) 0.6760(6) 0.112(7) Uani 1 1 d . U
H8A H 0.0248 0.2065 0.6771 0.168 Uiso 1 1 calc GR .
H8B H 0.0122 0.0627 0.6607 0.168 Uiso 1 1 calc GR .
H8C H 0.0572 0.1159 0.6619 0.168 Uiso 1 1 calc GR .
C9 C 0.0117(7) 0.041(3) 0.7387(7) 0.116(7) Uani 1 1 d . U
H9A H 0.0207 0.0030 0.7666 0.174 Uiso 1 1 calc GR .
H9B H -0.0072 -0.0191 0.7207 0.174 Uiso 1 1 calc GR .
H9C H -0.0023 0.1234 0.7406 0.174 Uiso 1 1 calc GR .
C10 C 0.1925(6) 0.1457(19) 0.8120(5) 0.079(4) Uani 1 1 d . U
H10 H 0.1950 0.0570 0.8005 0.095 Uiso 1 1 calc R .
C11 C 0.1981(7) 0.129(2) 0.8594(5) 0.104(7) Uani 1 1 d . U
H11A H 0.2022 0.2141 0.8729 0.155 Uiso 1 1 calc GR .
H11B H 0.2220 0.0739 0.8703 0.155 Uiso 1 1 calc GR .
H11C H 0.1737 0.0880 0.8650 0.155 Uiso 1 1 calc GR .
C12 C 0.2255(6) 0.225(2) 0.8014(5) 0.090(5) Uani 1 1 d . U
H12A H 0.2192 0.2406 0.7713 0.135 Uiso 1 1 calc GR .
H12B H 0.2516 0.1792 0.8099 0.135 Uiso 1 1 calc GR .
H12C H 0.2273 0.3087 0.8160 0.135 Uiso 1 1 calc GR .
C13 C 0.1398(5) -0.0237(18) 0.7166(5) 0.068(4) Uani 1 1 d . U
H13A H 0.1210 0.0331 0.6968 0.081 Uiso 1 1 calc R .
H13B H 0.1336 -0.1148 0.7078 0.081 Uiso 1 1 calc R .
C14 C 0.1840(5) 0.0074(14) 0.7148(4) 0.054(3) Uani 1 1 d . U
C15 C 0.1970(5) 0.0903(15) 0.6899(4) 0.054(3) Uani 1 1 d . U
H15 H 0.1814 0.1502 0.6707 0.065 Uiso 1 1 calc R .
C16 C 0.2682(4) 0.1208(12) 0.6788(4) 0.041(3) Uani 1 1 d . U
C17 C 0.2750(4) 0.2521(12) 0.6769(4) 0.041(3) Uani 1 1 d . U
C18 C 0.3010(4) 0.2993(12) 0.6548(4) 0.039(3) Uani 1 1 d . U
C19 C 0.3214(4) 0.2200(12) 0.6325(3) 0.039(3) Uani 1 1 d . U
C20 C 0.3138(4) 0.0887(13) 0.6341(4) 0.042(3) Uani 1 1 d . U
C21 C 0.2890(4) 0.0409(12) 0.6574(4) 0.041(3) Uani 1 1 d . U
C22 C 0.3494(4) 0.2733(13) 0.6075(4) 0.044(3) Uani 1 1 d . U
H22A H 0.3395 0.3603 0.5970 0.053 Uiso 1 1 calc R .
H22B H 0.3483 0.2164 0.5832 0.053 Uiso 1 1 calc R .
C23 C 0.4072(4) 0.3982(14) 0.6493(4) 0.045(3) Uani 1 1 d . U
H23 H 0.3897 0.4719 0.6460 0.054 Uiso 1 1 calc R .
C24 C 0.4452(4) 0.4082(13) 0.6710(4) 0.043(3) Uani 1 1 d . U
H24 H 0.4544 0.4892 0.6834 0.052 Uiso 1 1 calc R .
C25 C 0.4725(4) 0.3042(13) 0.6764(3) 0.038(2) Uani 1 1 d . U
C26 C 0.4568(4) 0.1881(13) 0.6583(4) 0.043(3) Uani 1 1 d . U
H26 H 0.4737 0.1132 0.6610 0.051 Uiso 1 1 calc R .
C27 C 0.4174(4) 0.1814(14) 0.6368(4) 0.046(3) Uani 1 1 d . U
H27 H 0.4069 0.1009 0.6249 0.056 Uiso 1 1 calc R .
C28 C 0.5162(4) 0.3138(13) 0.7001(3) 0.037(2) Uani 1 1 d . U
C29 C 0.5337(4) 0.4381(14) 0.7086(4) 0.048(3) Uani 1 1 d . U
H29 H 0.5183 0.5143 0.6997 0.058 Uiso 1 1 calc R .
C30 C 0.5743(4) 0.4453(15) 0.7304(4) 0.050(3) Uani 1 1 d . U
H30 H 0.5865 0.5282 0.7369 0.060 Uiso 1 1 calc R .
C31 C 0.5792(4) 0.2206(14) 0.7353(4) 0.045(3) Uani 1 1 d . U
H31 H 0.5948 0.1457 0.7455 0.054 Uiso 1 1 calc R .
C32 C 0.5400(4) 0.2048(13) 0.7139(3) 0.039(3) Uani 1 1 d . U
H32 H 0.5288 0.1203 0.7083 0.047 Uiso 1 1 calc R .
C33 C 0.6394(4) 0.3492(15) 0.7658(4) 0.050(3) Uani 1 1 d . U
H33A H 0.6436 0.3007 0.7923 0.060 Uiso 1 1 calc R .
H33B H 0.6461 0.4415 0.7724 0.060 Uiso 1 1 calc R .
C34 C 0.6676(4) 0.2947(13) 0.7396(4) 0.041(3) Uani 1 1 d . U
C35 C 0.6757(5) 0.3647(14) 0.7072(4) 0.053(3) Uani 1 1 d . U
C36 C 0.7000(5) 0.3128(14) 0.6830(4) 0.052(3) Uani 1 1 d . U
C37 C 0.7182(4) 0.1975(12) 0.6915(4) 0.042(3) Uani 1 1 d . U
C38 C 0.7110(4) 0.1274(14) 0.7246(4) 0.054(3) Uani 1 1 d . U
C39 C 0.6874(5) 0.1790(15) 0.7491(4) 0.054(3) Uani 1 1 d . U
C40 C 0.7766(4) 0.2085(14) 0.6570(4) 0.052(3) Uani 1 1 d . U
H40 H 0.7885 0.2896 0.6668 0.062 Uiso 1 1 calc R .
C41 C 0.7884(4) 0.1242(14) 0.6304(4) 0.049(3) Uani 1 1 d . U
C42 C 0.8224(4) 0.1428(15) 0.6077(4) 0.056(3) Uani 1 1 d . U
H42A H 0.8168 0.0900 0.5819 0.067 Uiso 1 1 calc R .
H42B H 0.8241 0.2351 0.5999 0.067 Uiso 1 1 calc R .
C43 C 0.8931(5) 0.1247(16) 0.6159(4) 0.055(3) Uani 1 1 d . U
C44 C 0.9156(5) 0.2372(16) 0.6248(4) 0.059(3) Uani 1 1 d . U
C45 C 0.9480(5) 0.2562(17) 0.6041(4) 0.062(4) Uani 1 1 d . U
H45 H 0.9636 0.3339 0.6086 0.075 Uiso 1 1 calc R .
C46 C 0.9568(5) 0.1632(17) 0.5778(5) 0.067(4) Uani 1 1 d . U
H46 H 0.9791 0.1761 0.5651 0.081 Uiso 1 1 calc R .
C47 C 0.9341(5) 0.0530(17) 0.5695(4) 0.062(4) Uani 1 1 d . U
H47 H 0.9401 -0.0087 0.5505 0.074 Uiso 1 1 calc R .
C48 C 0.9015(5) 0.0294(17) 0.5891(5) 0.063(3) Uani 1 1 d . U
C49 C 0.9057(5) 0.3326(17) 0.6560(5) 0.067(4) Uani 1 1 d . U
H49 H 0.8753 0.3402 0.6507 0.080 Uiso 1 1 calc R .
C50 C 0.9216(6) 0.2781(18) 0.6998(5) 0.078(5) Uani 1 1 d . U
H50A H 0.9083 0.1947 0.7022 0.117 Uiso 1 1 calc GR .
H50B H 0.9153 0.3392 0.7202 0.117 Uiso 1 1 calc GR .
H50C H 0.9512 0.2655 0.7051 0.117 Uiso 1 1 calc GR .
C51 C 0.9229(7) 0.4659(18) 0.6522(5) 0.086(5) Uani 1 1 d . U
H51A H 0.9525 0.4599 0.6555 0.128 Uiso 1 1 calc GR .
H51B H 0.9169 0.5224 0.6739 0.128 Uiso 1 1 calc GR .
H51C H 0.9103 0.5021 0.6248 0.128 Uiso 1 1 calc GR .
C52 C 0.8790(5) -0.0957(17) 0.5820(5) 0.072(4) Uani 1 1 d . U
H52 H 0.8562 -0.0907 0.5966 0.086 Uiso 1 1 calc R .
C53 C 0.8600(6) -0.1215(19) 0.5362(5) 0.088(5) Uani 1 1 d . U
H53A H 0.8458 -0.0434 0.5234 0.132 Uiso 1 1 calc GR .
H53B H 0.8405 -0.1934 0.5336 0.132 Uiso 1 1 calc GR .
H53C H 0.8816 -0.1443 0.5220 0.132 Uiso 1 1 calc GR .
C54 C 0.9072(6) -0.2112(19) 0.6016(6) 0.085(5) Uani 1 1 d . U
H54A H 0.9273 -0.2280 0.5849 0.128 Uiso 1 1 calc GR .
H54B H 0.8905 -0.2890 0.6020 0.128 Uiso 1 1 calc GR .
H54C H 0.9215 -0.1888 0.6301 0.128 Uiso 1 1 calc GR .
F1A F 0.6922(2) 0.9535(7) 0.5019(2) 0.0487(18) Uani 1 1 d . U
F2A F 0.6535(2) 1.0238(7) 0.5609(2) 0.0526(19) Uani 1 1 d . U
F3A F 0.6814(2) 0.6177(7) 0.6246(2) 0.0533(19) Uani 1 1 d . U
F4A F 0.7193(2) 0.5432(7) 0.5655(2) 0.0496(19) Uani 1 1 d . U
F5A F 0.2902(2) 0.7927(8) 0.4469(2) 0.0522(19) Uani 1 1 d . U
F6A F 0.2357(2) 0.8811(8) 0.4869(2) 0.0519(19) Uani 1 1 d . U
F7A F 0.3051(2) 0.6626(7) 0.6087(2) 0.0507(19) Uani 1 1 d . U
F8A F 0.3608(2) 0.5779(7) 0.5679(2) 0.0448(17) Uani 1 1 d . U
O1A O 0.8227(3) 0.5890(10) 0.4333(3) 0.058(2) Uani 1 1 d . U
O2A O 0.1396(3) 0.6987(10) 0.6171(3) 0.061(2) Uani 1 1 d . U
N1A N 0.7400(4) 0.5862(11) 0.4535(3) 0.049(3) Uani 1 1 d . U
N2A N 0.7163(3) 0.5976(11) 0.4796(3) 0.048(3) Uani 1 1 d . U
N3A N 0.7266(3) 0.7099(10) 0.5007(3) 0.041(2) Uani 1 1 d . U
N4A N 0.6008(3) 0.8358(9) 0.6126(3) 0.035(2) Uani 1 1 d . U
N5A N 0.4015(3) 0.6804(9) 0.5075(3) 0.031(2) Uani 1 1 d . U
N6A N 0.2393(3) 0.8133(11) 0.5694(3) 0.046(2) Uani 1 1 d . U
N7A N 0.2290(4) 0.9434(12) 0.5700(4) 0.055(3) Uani 1 1 d . U
N8A N 0.2003(4) 0.9494(12) 0.5913(4) 0.058(3) Uani 1 1 d . U
C1A C 0.8596(4) 0.5967(14) 0.4647(4) 0.052(3) Uani 1 1 d . U
C2A C 0.8928(5) 0.6641(17) 0.4568(5) 0.066(4) Uani 1 1 d . U
C3A C 0.9291(5) 0.6620(17) 0.4871(5) 0.070(4) Uani 1 1 d . U
H3A H 0.9521 0.7081 0.4825 0.084 Uiso 1 1 calc R .
C4A C 0.9324(5) 0.5954(16) 0.5231(5) 0.066(4) Uani 1 1 d . U
H4A H 0.9568 0.6021 0.5444 0.079 Uiso 1 1 calc R .
C5A C 0.9007(5) 0.5181(16) 0.5293(5) 0.061(4) Uani 1 1 d . U
H5A H 0.9043 0.4668 0.5538 0.073 Uiso 1 1 calc R .
C6A C 0.8633(5) 0.5150(14) 0.4994(4) 0.053(3) Uani 1 1 d . U
C7A C 0.8903(6) 0.7307(17) 0.4145(5) 0.075(4) Uani 1 1 d . U
H7A H 0.8625 0.7151 0.3962 0.090 Uiso 1 1 calc R .
C8A C 0.8977(7) 0.8743(18) 0.4188(6) 0.090(5) Uani 1 1 d . U
H8AA H 0.8768 0.9141 0.4312 0.136 Uiso 1 1 calc GR .
H8AB H 0.8962 0.9121 0.3913 0.136 Uiso 1 1 calc GR .
H8AC H 0.9248 0.8903 0.4368 0.136 Uiso 1 1 calc GR .
C9A C 0.9230(6) 0.6660(19) 0.3946(6) 0.093(6) Uani 1 1 d . U
H9AA H 0.9501 0.6771 0.4131 0.139 Uiso 1 1 calc GR .
H9AB H 0.9224 0.7071 0.3677 0.139 Uiso 1 1 calc GR .
H9AC H 0.9169 0.5733 0.3904 0.139 Uiso 1 1 calc GR .
C10A C 0.8307(5) 0.4271(15) 0.5053(4) 0.055(3) Uani 1 1 d . U
H10A H 0.8074 0.4342 0.4803 0.066 Uiso 1 1 calc R .
C11A C 0.8469(5) 0.2850(15) 0.5078(5) 0.061(4) Uani 1 1 d . U
H11D H 0.8591 0.2679 0.4841 0.091 Uiso 1 1 calc GR .
H11E H 0.8243 0.2247 0.5071 0.091 Uiso 1 1 calc GR .
H11F H 0.8677 0.2731 0.5338 0.091 Uiso 1 1 calc GR .
C12A C 0.8146(5) 0.4619(16) 0.5437(4) 0.059(4) Uani 1 1 d . U
H12D H 0.8364 0.4492 0.5688 0.089 Uiso 1 1 calc GR .
H12E H 0.7914 0.4059 0.5448 0.089 Uiso 1 1 calc GR .
H12F H 0.8059 0.5529 0.5419 0.089 Uiso 1 1 calc GR .
C13A C 0.7969(5) 0.6991(15) 0.4315(4) 0.053(3) Uani 1 1 d . U
H13C H 0.7821 0.7133 0.4022 0.064 Uiso 1 1 calc R .
H13D H 0.8141 0.7764 0.4406 0.064 Uiso 1 1 calc R .
C14A C 0.7663(4) 0.6879(13) 0.4576(4) 0.047(3) Uani 1 1 d . U
C15A C 0.7582(4) 0.7687(13) 0.4879(4) 0.042(3) Uani 1 1 d . U
H15A H 0.7715 0.8477 0.4977 0.050 Uiso 1 1 calc R .
C16A C 0.7068(4) 0.7481(12) 0.5331(4) 0.039(3) Uani 1 1 d . U
C17A C 0.6898(4) 0.8704(12) 0.5321(4) 0.037(3) Uani 1 1 d . U
C18A C 0.6709(4) 0.9065(13) 0.5633(4) 0.042(3) Uani 1 1 d . U
C19A C 0.6673(4) 0.8214(13) 0.5959(4) 0.040(3) Uani 1 1 d . U
C20A C 0.6842(4) 0.7026(13) 0.5944(4) 0.040(3) Uani 1 1 d . U
C21A C 0.7035(4) 0.6612(12) 0.5643(4) 0.037(3) Uani 1 1 d . U
C22A C 0.6456(4) 0.8648(12) 0.6276(4) 0.041(3) Uani 1 1 d . U
H22C H 0.6496 0.9592 0.6324 0.049 Uiso 1 1 calc R .
H22D H 0.6567 0.8192 0.6542 0.049 Uiso 1 1 calc R .
C23A C 0.5747(4) 0.9340(12) 0.5978(4) 0.042(3) Uani 1 1 d . U
H23A H 0.5841 1.0212 0.6011 0.050 Uiso 1 1 calc R .
C24A C 0.5353(4) 0.9095(11) 0.5784(3) 0.036(3) Uani 1 1 d . U
H24A H 0.5177 0.9794 0.5671 0.043 Uiso 1 1 calc R .
C25A C 0.5201(4) 0.7824(11) 0.5748(3) 0.035(2) Uani 1 1 d . U
C26A C 0.5473(4) 0.6855(11) 0.5944(3) 0.034(3) Uani 1 1 d . U
H26A H 0.5379 0.5988 0.5948 0.041 Uiso 1 1 calc R .
C27A C 0.5866(4) 0.7134(12) 0.6126(3) 0.036(3) Uani 1 1 d . U
H27A H 0.6044 0.6462 0.6255 0.043 Uiso 1 1 calc R .
C28A C 0.4798(4) 0.7479(11) 0.5510(3) 0.030(2) Uani 1 1 d . U
C29A C 0.4475(4) 0.8394(11) 0.5408(3) 0.029(2) Uani 1 1 d . U
H29A H 0.4526 0.9275 0.5488 0.035 Uiso 1 1 calc R .
C30A C 0.4099(4) 0.8031(12) 0.5199(4) 0.040(3) Uani 1 1 d . U
H30A H 0.3888 0.8662 0.5139 0.048 Uiso 1 1 calc R .
C31A C 0.4314(4) 0.5939(11) 0.5142(4) 0.035(3) Uani 1 1 d . U
H31A H 0.4260 0.5081 0.5038 0.042 Uiso 1 1 calc R .
C32A C 0.4698(4) 0.6255(12) 0.5356(3) 0.036(3) Uani 1 1 d . U
H32A H 0.4905 0.5607 0.5401 0.044 Uiso 1 1 calc R .
C33A C 0.3598(4) 0.6385(11) 0.4845(4) 0.036(3) Uani 1 1 d . U
H33C H 0.3587 0.5426 0.4826 0.043 Uiso 1 1 calc R .
H33D H 0.3538 0.6741 0.4559 0.043 Uiso 1 1 calc R .
C34A C 0.3287(4) 0.6863(11) 0.5068(4) 0.036(2) Uani 1 1 d . U
C35A C 0.2951(4) 0.7588(11) 0.4873(4) 0.034(2) Uani 1 1 d . U
C36A C 0.2671(4) 0.8067(12) 0.5070(4) 0.039(3) Uani 1 1 d . U
C37A C 0.2698(4) 0.7699(12) 0.5485(4) 0.039(3) Uani 1 1 d . U
C38A C 0.3018(4) 0.7003(13) 0.5681(4) 0.043(3) Uani 1 1 d . U
C39A C 0.3303(4) 0.6518(12) 0.5483(4) 0.037(3) Uani 1 1 d . U
C40A C 0.2176(4) 0.7434(14) 0.5911(4) 0.047(3) Uani 1 1 d . U
H40A H 0.2192 0.6525 0.5961 0.057 Uiso 1 1 calc R .
C41A C 0.1934(5) 0.8276(15) 0.6042(4) 0.053(3) Uani 1 1 d . U
C42A C 0.1628(5) 0.8098(17) 0.6296(5) 0.064(4) Uani 1 1 d . U
H42C H 0.1770 0.8019 0.6594 0.077 Uiso 1 1 calc R .
H42D H 0.1447 0.8865 0.6265 0.077 Uiso 1 1 calc R .
C43A C 0.1068(5) 0.6828(16) 0.6363(4) 0.056(3) Uani 1 1 d . U
C44A C 0.0693(5) 0.7316(15) 0.6145(4) 0.057(3) Uani 1 1 d . U
C45A C 0.0357(5) 0.7149(19) 0.6350(5) 0.076(5) Uani 1 1 d . U
H45A H 0.0091 0.7451 0.6218 0.091 Uiso 1 1 calc R .
C46A C 0.0421(6) 0.6553(19) 0.6736(5) 0.080(5) Uani 1 1 d . U
H46A H 0.0200 0.6456 0.6867 0.096 Uiso 1 1 calc R .
C47A C 0.0798(6) 0.6109(19) 0.6927(5) 0.079(5) Uani 1 1 d . U
H47A H 0.0831 0.5677 0.7187 0.094 Uiso 1 1 calc R .
C48A C 0.1139(5) 0.6265(19) 0.6757(5) 0.074(4) Uani 1 1 d . U
C49A C 0.0629(5) 0.7856(16) 0.5712(5) 0.064(4) Uani 1 1 d . U
H49A H 0.0875 0.8382 0.5696 0.077 Uiso 1 1 calc R .
C50A C 0.0592(5) 0.6734(17) 0.5404(5) 0.069(4) Uani 1 1 d . U
H50D H 0.0836 0.6185 0.5480 0.104 Uiso 1 1 calc GR .
H50E H 0.0567 0.7079 0.5123 0.104 Uiso 1 1 calc GR .
H50F H 0.0349 0.6218 0.5411 0.104 Uiso 1 1 calc GR .
C51A C 0.0259(6) 0.8697(18) 0.5582(5) 0.079(5) Uani 1 1 d . U
H51D H 0.0012 0.8160 0.5545 0.119 Uiso 1 1 calc GR .
H51E H 0.0263 0.9131 0.5320 0.119 Uiso 1 1 calc GR .
H51F H 0.0258 0.9350 0.5797 0.119 Uiso 1 1 calc GR .
C52A C 0.1545(6) 0.572(2) 0.6978(5) 0.078(4) Uani 1 1 d . U
H52A H 0.1756 0.6046 0.6834 0.094 Uiso 1 1 calc R .
C53A C 0.1677(7) 0.612(2) 0.7436(5) 0.093(6) Uani 1 1 d . U
H53D H 0.1701 0.7065 0.7455 0.140 Uiso 1 1 calc GR .
H53E H 0.1942 0.5723 0.7563 0.140 Uiso 1 1 calc GR .
H53F H 0.1473 0.5822 0.7584 0.140 Uiso 1 1 calc GR .
C54A C 0.1542(8) 0.420(2) 0.6948(7) 0.109(7) Uani 1 1 d . U
H54D H 0.1343 0.3844 0.7093 0.164 Uiso 1 1 calc GR .
H54E H 0.1815 0.3860 0.7077 0.164 Uiso 1 1 calc GR .
H54F H 0.1467 0.3935 0.6655 0.164 Uiso 1 1 calc GR .
P1 P 0.43068(12) -0.2091(3) 0.65069(10) 0.0456(9) Uani 1 1 d . U
F9 F 0.4171(3) -0.0939(8) 0.6764(2) 0.069(2) Uani 1 1 d . U
F10 F 0.4448(2) -0.3255(7) 0.6249(2) 0.0508(18) Uani 1 1 d . U
F11 F 0.4647(3) -0.2547(9) 0.6914(2) 0.068(2) Uani 1 1 d . U
F12 F 0.3984(2) -0.3005(7) 0.6648(2) 0.0502(18) Uani 1 1 d . U
F13 F 0.3967(3) -0.1658(8) 0.6104(2) 0.058(2) Uani 1 1 d . U
F14 F 0.4638(3) -0.1177(7) 0.6371(2) 0.059(2) Uani 1 1 d . U
P2 P 0.61005(17) -0.1764(4) 0.73719(12) 0.0693(12) Uani 1 1 d . U
F15 F 0.6214(4) -0.0756(12) 0.7733(3) 0.104(3) Uani 1 1 d . U
F16 F 0.6039(4) -0.2798(10) 0.7020(3) 0.101(3) Uani 1 1 d . U
F17 F 0.5662(5) -0.1630(17) 0.7367(3) 0.140(4) Uani 1 1 d . U
F18 F 0.6080(4) -0.0680(9) 0.7035(3) 0.098(3) Uani 1 1 d . U
F19 F 0.6602(5) -0.1875(15) 0.7384(4) 0.132(4) Uani 1 1 d . U
F20 F 0.6164(4) -0.2816(12) 0.7721(3) 0.113(4) Uani 1 1 d . U
P3 P 0.42301(15) 0.6887(4) 0.39532(11) 0.0605(11) Uani 1 1 d . U
F21 F 0.4278(4) 0.7802(8) 0.4339(2) 0.080(3) Uani 1 1 d . U
F22 F 0.4157(5) 0.5986(10) 0.3565(3) 0.125(4) Uani 1 1 d . U
F23 F 0.3850(5) 0.7588(13) 0.3765(5) 0.151(4) Uani 1 1 d . U
F24 F 0.4487(5) 0.7948(11) 0.3774(4) 0.136(4) Uani 1 1 d . U
F25 F 0.4643(5) 0.6229(11) 0.4084(5) 0.143(4) Uani 1 1 d . U
F26 F 0.4040(4) 0.5816(9) 0.4180(3) 0.087(3) Uani 1 1 d . U
P4 P 0.57689(11) 0.7769(3) 0.47614(9) 0.0379(8) Uani 1 1 d . U
F27 F 0.5775(3) 0.8842(8) 0.5101(2) 0.067(2) Uani 1 1 d . U
F28 F 0.5787(3) 0.6681(7) 0.4427(2) 0.0519(19) Uani 1 1 d . U
F29 F 0.5422(2) 0.6984(7) 0.4912(2) 0.0519(18) Uani 1 1 d . U
F30 F 0.5446(3) 0.8524(7) 0.4423(2) 0.062(2) Uani 1 1 d . U
F31 F 0.6128(3) 0.8524(7) 0.4622(2) 0.061(2) Uani 1 1 d . U
F32 F 0.6101(3) 0.6955(7) 0.5100(2) 0.058(2) Uani 1 1 d . U

loop_
_atom_site_aniso_label
_atom_site_aniso_U_11
_atom_site_aniso_U_22
_atom_site_aniso_U_33
_atom_site_aniso_U_23
_atom_site_aniso_U_13
_atom_site_aniso_U_12
F1 0.091(6) 0.047(4) 0.068(5) -0.013(4) 0.049(4) 0.003(4)
F2 0.080(5) 0.042(4) 0.060(5) -0.009(3) 0.029(4) -0.010(4)
F3 0.051(4) 0.048(4) 0.073(5) -0.022(4) 0.025(4) -0.007(4)
F4 0.057(5) 0.035(4) 0.083(5) -0.007(3) 0.023(4) -0.005(3)
F5 0.149(9) 0.065(5) 0.112(7) 0.040(5) 0.100(7) 0.051(6)
F6 0.154(9) 0.079(6) 0.098(6) 0.057(5) 0.098(7) 0.069(6)
F7 0.132(9) 0.073(6) 0.145(9) 0.066(6) 0.092(8) 0.046(6)
F8 0.109(8) 0.107(8) 0.109(7) 0.070(6) 0.074(6) 0.036(6)
O1 0.067(6) 0.068(6) 0.060(5) 0.001(4) 0.024(4) 0.010(5)
O2 0.053(4) 0.077(7) 0.049(5) 0.011(5) 0.014(4) 0.009(4)
N1 0.071(6) 0.065(7) 0.065(7) 0.022(6) 0.027(5) 0.006(5)
N2 0.069(6) 0.061(7) 0.072(7) 0.029(6) 0.027(5) 0.013(5)
N3 0.057(5) 0.045(6) 0.053(6) 0.014(4) 0.017(4) 0.005(4)
N4 0.055(5) 0.050(5) 0.024(5) 0.000(4) 0.014(4) -0.006(4)
N5 0.053(5) 0.050(5) 0.026(5) -0.007(4) 0.018(4) -0.015(4)
N6 0.055(5) 0.039(5) 0.050(5) 0.001(4) 0.016(4) 0.005(4)
N7 0.065(6) 0.055(6) 0.057(6) -0.007(5) 0.024(5) 0.002(5)
N8 0.067(6) 0.057(6) 0.057(6) -0.004(5) 0.027(5) 0.000(5)
C1 0.090(7) 0.063(6) 0.050(7) 0.008(5) 0.032(5) 0.016(5)
C2 0.090(7) 0.068(7) 0.066(7) 0.022(6) 0.036(5) 0.021(5)
C3 0.114(10) 0.075(8) 0.098(11) 0.011(7) 0.038(8) 0.030(7)
C4 0.130(10) 0.083(9) 0.094(11) 0.009(8) 0.052(8) 0.013(7)
C5 0.129(10) 0.078(8) 0.070(9) -0.001(7) 0.047(8) 0.008(7)
C6 0.105(7) 0.074(7) 0.055(7) -0.001(6) 0.031(5) 0.005(5)
C7 0.091(8) 0.074(9) 0.071(7) 0.025(6) 0.027(6) 0.013(7)
C8 0.102(13) 0.147(19) 0.086(8) 0.049(9) 0.023(8) -0.017(12)
C9 0.091(10) 0.16(2) 0.102(12) 0.056(12) 0.036(9) 0.010(10)
C10 0.098(7) 0.077(10) 0.065(7) 0.010(7) 0.025(6) -0.003(6)
C11 0.120(14) 0.127(18) 0.062(7) 0.019(8) 0.019(7) -0.022(12)
C12 0.113(10) 0.097(13) 0.064(10) 0.008(9) 0.028(8) -0.020(9)
C13 0.070(7) 0.077(10) 0.062(7) -0.008(6) 0.027(5) -0.003(6)
C14 0.066(5) 0.049(7) 0.049(7) -0.004(5) 0.020(5) 0.004(5)
C15 0.061(5) 0.056(7) 0.047(7) -0.001(5) 0.016(5) 0.008(5)
C16 0.055(6) 0.030(4) 0.041(6) 0.003(4) 0.016(5) -0.002(4)
C17 0.058(6) 0.030(4) 0.040(6) -0.002(4) 0.022(5) -0.002(4)
C18 0.052(6) 0.030(4) 0.035(6) -0.001(4) 0.012(5) -0.011(4)
C19 0.054(6) 0.037(4) 0.028(6) -0.003(4) 0.010(5) -0.010(4)
C20 0.051(6) 0.034(4) 0.043(6) -0.004(4) 0.015(5) -0.007(4)
C21 0.046(6) 0.030(4) 0.045(6) 0.000(4) 0.010(5) -0.004(4)
C22 0.056(5) 0.043(7) 0.033(6) 0.000(5) 0.010(4) -0.008(4)
C23 0.060(6) 0.046(6) 0.031(6) 0.003(5) 0.013(5) -0.004(4)
C24 0.062(5) 0.038(6) 0.030(6) 0.002(5) 0.011(4) -0.001(4)
C25 0.057(5) 0.045(5) 0.016(5) 0.000(4) 0.016(4) -0.008(4)
C26 0.054(5) 0.043(6) 0.034(6) -0.003(5) 0.016(4) -0.005(4)
C27 0.055(5) 0.047(6) 0.038(6) -0.003(5) 0.014(5) -0.008(4)
C28 0.057(5) 0.047(5) 0.011(5) -0.007(4) 0.016(4) -0.013(4)
C29 0.064(6) 0.047(6) 0.032(6) -0.009(5) 0.009(5) -0.012(4)
C30 0.062(6) 0.053(6) 0.035(7) -0.009(5) 0.010(5) -0.015(4)
C31 0.057(6) 0.054(6) 0.028(6) -0.009(5) 0.018(4) -0.011(4)
C32 0.056(5) 0.044(6) 0.022(6) 0.002(5) 0.018(4) -0.014(4)
C33 0.055(5) 0.060(8) 0.038(6) -0.009(5) 0.013(4) -0.009(5)
C34 0.047(6) 0.044(5) 0.032(5) 0.001(4) 0.009(4) -0.011(4)
C35 0.077(8) 0.041(5) 0.049(6) 0.006(5) 0.034(6) 0.015(5)
C36 0.078(8) 0.043(5) 0.043(6) 0.010(4) 0.033(6) 0.016(5)
C37 0.053(6) 0.030(5) 0.044(5) -0.001(4) 0.014(5) 0.001(4)
C38 0.057(7) 0.045(6) 0.062(6) 0.016(5) 0.020(6) 0.001(5)
C39 0.057(7) 0.055(6) 0.054(6) 0.017(5) 0.021(5) -0.002(5)
C40 0.056(6) 0.048(6) 0.052(7) 0.010(5) 0.015(5) 0.003(5)
C41 0.049(5) 0.050(6) 0.048(6) 0.014(5) 0.010(5) 0.009(4)
C42 0.053(5) 0.063(9) 0.053(7) 0.019(6) 0.015(4) 0.008(5)
C43 0.057(6) 0.069(6) 0.042(6) 0.005(5) 0.016(5) 0.004(5)
C44 0.057(7) 0.071(6) 0.049(6) 0.002(5) 0.012(5) 0.005(5)
C45 0.059(7) 0.071(8) 0.057(7) 0.001(6) 0.016(6) -0.003(6)
C46 0.066(8) 0.081(8) 0.058(8) -0.002(6) 0.019(7) 0.002(6)
C47 0.058(7) 0.078(8) 0.052(7) -0.002(6) 0.016(6) 0.007(6)
C48 0.061(7) 0.075(6) 0.054(7) -0.004(5) 0.019(6) 0.002(5)
C49 0.072(9) 0.074(7) 0.053(6) -0.004(5) 0.012(6) 0.012(6)
C50 0.103(13) 0.077(10) 0.056(6) -0.003(6) 0.025(7) 0.029(9)
C51 0.118(14) 0.079(8) 0.054(9) 0.000(7) 0.007(9) -0.005(8)
C52 0.067(8) 0.076(7) 0.076(8) -0.007(6) 0.022(6) 0.003(5)
C53 0.092(12) 0.086(12) 0.084(8) -0.019(7) 0.016(7) 0.004(9)
C54 0.089(11) 0.081(9) 0.089(10) -0.003(8) 0.025(9) 0.010(8)
F1A 0.067(5) 0.039(4) 0.048(4) 0.009(3) 0.028(4) 0.000(4)
F2A 0.073(5) 0.035(4) 0.056(4) 0.002(3) 0.027(4) 0.004(3)
F3A 0.070(5) 0.050(4) 0.044(4) 0.015(3) 0.022(4) 0.003(4)
F4A 0.059(5) 0.037(4) 0.056(4) 0.008(3) 0.021(4) 0.020(3)
F5A 0.058(5) 0.060(5) 0.039(3) 0.017(3) 0.013(3) -0.001(4)
F6A 0.046(4) 0.057(5) 0.052(4) 0.017(4) 0.011(3) 0.004(3)
F7A 0.067(5) 0.052(5) 0.037(3) 0.010(3) 0.018(3) 0.001(4)
F8A 0.060(4) 0.037(4) 0.039(4) 0.002(3) 0.014(3) 0.003(3)
O1A 0.060(5) 0.066(6) 0.049(5) -0.001(4) 0.019(4) 0.006(4)
O2A 0.063(5) 0.066(6) 0.059(5) -0.002(5) 0.028(4) -0.006(4)
N1A 0.061(6) 0.052(6) 0.037(5) 0.000(4) 0.016(4) -0.005(5)
N2A 0.057(6) 0.049(5) 0.038(5) -0.004(4) 0.012(4) -0.007(4)
N3A 0.045(5) 0.039(5) 0.039(5) 0.000(4) 0.010(4) 0.001(4)
N4A 0.049(4) 0.028(4) 0.031(5) -0.007(4) 0.016(4) -0.008(3)
N5A 0.049(4) 0.020(4) 0.029(5) -0.003(4) 0.020(4) -0.009(3)
N6A 0.053(5) 0.042(5) 0.045(5) 0.005(4) 0.014(4) 0.000(4)
N7A 0.058(6) 0.048(5) 0.065(7) 0.006(5) 0.025(5) 0.002(4)
N8A 0.061(6) 0.061(6) 0.058(7) 0.003(5) 0.024(5) 0.000(5)
C1A 0.053(5) 0.055(7) 0.051(5) -0.005(5) 0.022(4) 0.004(5)
C2A 0.060(6) 0.070(8) 0.074(6) 0.002(6) 0.030(5) -0.003(5)
C3A 0.057(7) 0.078(10) 0.080(7) -0.002(6) 0.027(5) -0.003(6)
C4A 0.061(7) 0.064(9) 0.075(7) -0.009(6) 0.022(6) 0.006(6)
C5A 0.056(6) 0.066(9) 0.062(7) -0.001(6) 0.016(5) 0.006(5)
C6A 0.055(6) 0.054(6) 0.053(6) -0.004(5) 0.019(4) 0.005(5)
C7A 0.084(9) 0.070(8) 0.079(7) 0.004(6) 0.038(6) -0.012(7)
C8A 0.102(14) 0.076(8) 0.103(12) 0.005(7) 0.045(11) -0.008(7)
C9A 0.106(12) 0.082(11) 0.109(12) 0.002(9) 0.064(11) -0.011(9)
C10A 0.052(6) 0.062(7) 0.051(7) 0.005(5) 0.013(5) 0.003(5)
C11A 0.056(9) 0.062(7) 0.061(9) 0.001(6) 0.006(7) 0.002(6)
C12A 0.067(9) 0.058(9) 0.056(7) 0.008(6) 0.019(7) 0.002(7)
C13A 0.060(6) 0.056(7) 0.049(7) 0.011(6) 0.022(5) 0.003(5)
C14A 0.057(6) 0.040(6) 0.045(6) 0.005(5) 0.017(5) 0.000(5)
C15A 0.051(6) 0.031(6) 0.044(6) 0.007(4) 0.013(5) -0.004(5)
C16A 0.048(6) 0.033(4) 0.036(5) -0.001(3) 0.011(4) 0.000(4)
C17A 0.045(6) 0.030(5) 0.036(5) -0.001(4) 0.012(5) -0.001(4)
C18A 0.053(7) 0.035(5) 0.042(5) -0.006(4) 0.017(5) 0.001(4)
C19A 0.045(6) 0.038(5) 0.036(5) -0.005(4) 0.008(4) -0.004(4)
C20A 0.046(7) 0.040(5) 0.036(5) 0.002(4) 0.011(5) 0.001(4)
C21A 0.040(6) 0.034(5) 0.037(5) 0.001(4) 0.009(5) 0.004(4)
C22A 0.053(5) 0.030(6) 0.041(6) -0.009(5) 0.016(4) -0.013(4)
C23A 0.060(5) 0.026(5) 0.041(7) -0.008(4) 0.017(5) -0.002(4)
C24A 0.058(5) 0.021(5) 0.032(6) -0.002(4) 0.018(4) -0.004(4)
C25A 0.054(5) 0.025(4) 0.030(5) -0.003(4) 0.016(4) -0.004(3)
C26A 0.051(5) 0.019(5) 0.036(6) -0.004(4) 0.016(4) -0.008(4)
C27A 0.053(5) 0.029(5) 0.030(6) -0.001(4) 0.019(4) -0.011(4)
C28A 0.051(5) 0.028(4) 0.018(5) 0.001(4) 0.021(4) -0.007(3)
C29A 0.049(5) 0.014(5) 0.031(6) 0.001(4) 0.021(4) -0.012(4)
C30A 0.051(5) 0.026(5) 0.046(7) -0.007(4) 0.019(5) -0.006(4)
C31A 0.051(5) 0.021(5) 0.036(6) -0.013(4) 0.016(4) -0.005(4)
C32A 0.051(5) 0.032(5) 0.030(6) -0.009(4) 0.017(4) -0.003(4)
C33A 0.049(5) 0.022(6) 0.039(6) -0.003(4) 0.014(4) -0.008(4)
C34A 0.051(5) 0.018(5) 0.042(4) 0.002(4) 0.016(4) -0.005(4)
C35A 0.050(5) 0.014(5) 0.042(5) 0.006(4) 0.016(4) -0.009(4)
C36A 0.043(5) 0.033(6) 0.042(5) 0.003(4) 0.009(4) -0.004(4)
C37A 0.051(5) 0.025(6) 0.044(4) 0.002(4) 0.016(4) -0.005(4)
C38A 0.054(5) 0.038(6) 0.039(5) 0.006(4) 0.015(4) 0.000(5)
C39A 0.048(5) 0.024(6) 0.041(4) 0.003(4) 0.013(4) -0.010(4)
C40A 0.058(7) 0.044(6) 0.042(7) 0.000(5) 0.015(5) -0.009(5)
C41A 0.062(7) 0.055(6) 0.047(7) 0.000(5) 0.020(6) -0.006(5)
C42A 0.072(7) 0.072(8) 0.055(7) -0.002(6) 0.029(6) -0.017(6)
C43A 0.056(5) 0.066(8) 0.052(5) 0.000(5) 0.025(4) -0.005(5)
C44A 0.058(6) 0.062(9) 0.058(5) -0.002(5) 0.025(4) 0.000(5)
C45A 0.063(7) 0.102(13) 0.069(7) 0.014(8) 0.030(6) 0.005(7)
C46A 0.078(8) 0.102(13) 0.068(7) 0.015(8) 0.035(6) 0.005(7)
C47A 0.077(7) 0.101(13) 0.065(8) 0.016(8) 0.030(6) 0.002(7)
C48A 0.073(6) 0.095(10) 0.058(6) 0.013(6) 0.026(5) -0.003(6)
C49A 0.070(8) 0.063(8) 0.063(6) 0.002(5) 0.025(5) 0.014(6)
C50A 0.067(10) 0.079(9) 0.064(8) -0.004(7) 0.021(7) 0.009(8)
C51A 0.085(10) 0.074(10) 0.080(10) -0.006(8) 0.020(8) 0.028(8)
C52A 0.074(7) 0.099(10) 0.064(7) 0.005(7) 0.020(6) 0.006(7)
C53A 0.110(14) 0.094(13) 0.068(7) 0.002(8) 0.005(7) 0.020(10)
C54A 0.127(16) 0.101(10) 0.097(13) -0.007(8) 0.018(12) 0.017(9)
P1 0.074(2) 0.0388(19) 0.0313(17) 0.0010(15) 0.0283(16) -0.0030(17)
F9 0.124(6) 0.051(4) 0.052(4) -0.007(3) 0.058(4) -0.016(4)
F10 0.073(5) 0.045(4) 0.043(4) 0.006(3) 0.030(3) 0.000(3)
F11 0.091(5) 0.081(6) 0.037(4) 0.011(3) 0.022(3) -0.014(4)
F12 0.076(4) 0.040(4) 0.045(4) -0.002(3) 0.035(3) -0.002(3)
F13 0.085(5) 0.055(5) 0.044(4) 0.003(3) 0.033(3) 0.019(4)
F14 0.097(5) 0.046(4) 0.047(4) -0.008(3) 0.043(4) -0.018(4)
P2 0.116(3) 0.062(3) 0.039(2) -0.0054(18) 0.038(2) 0.008(2)
F15 0.147(8) 0.112(7) 0.064(5) -0.023(5) 0.046(5) -0.004(6)
F16 0.189(10) 0.075(6) 0.049(4) -0.003(4) 0.048(5) -0.011(6)
F17 0.138(6) 0.217(11) 0.066(6) -0.009(7) 0.025(5) 0.003(6)
F18 0.182(9) 0.062(5) 0.060(5) -0.011(4) 0.048(5) 0.007(5)
F19 0.144(7) 0.156(10) 0.106(7) -0.010(7) 0.053(5) 0.020(6)
F20 0.190(10) 0.098(6) 0.050(5) -0.009(4) 0.029(5) -0.020(6)
P3 0.124(3) 0.035(2) 0.0336(18) 0.0099(16) 0.042(2) 0.028(2)
F21 0.169(8) 0.031(4) 0.054(4) 0.005(3) 0.054(5) 0.003(5)
F22 0.260(11) 0.065(6) 0.070(5) -0.009(4) 0.078(6) 0.013(6)
F23 0.183(8) 0.076(7) 0.165(9) -0.036(6) -0.019(6) 0.039(6)
F24 0.249(10) 0.070(6) 0.133(8) -0.021(5) 0.133(8) -0.004(6)
F25 0.152(7) 0.043(6) 0.238(11) -0.017(6) 0.054(6) 0.010(5)
F26 0.145(8) 0.059(5) 0.076(5) -0.024(4) 0.064(5) -0.009(5)
P4 0.061(2) 0.0273(17) 0.0297(16) -0.0014(13) 0.0197(15) 0.0005(15)
F27 0.115(6) 0.047(4) 0.045(4) -0.009(3) 0.033(4) -0.005(4)
F28 0.085(5) 0.039(4) 0.039(4) -0.002(3) 0.028(3) 0.002(3)
F29 0.074(4) 0.035(4) 0.055(4) -0.008(3) 0.031(3) -0.002(3)
F30 0.087(5) 0.034(4) 0.063(4) 0.000(3) 0.012(4) -0.001(4)
F31 0.093(5) 0.040(4) 0.060(4) -0.009(3) 0.039(4) -0.026(4)
F32 0.071(4) 0.042(4) 0.059(4) 0.004(3) 0.011(3) -0.014(3)

loop_
_atom_type_symbol
_atom_type_description
_atom_type_scat_dispersion_real
_atom_type_scat_dispersion_imag
_atom_type_scat_source
C C 0.0181 0.0091 'International Tables Vol C Tables 4.2.6.8 and 6.1.1.4'
H H 0.0000 0.0000 'International Tables Vol C Tables 4.2.6.8 and 6.1.1.4'
F F 0.0727 0.0534 'International Tables Vol C Tables 4.2.6.8 and 6.1.1.4'
N N 0.0311 0.0180 'International Tables Vol C Tables 4.2.6.8 and 6.1.1.4'
O O 0.0492 0.0322 'International Tables Vol C Tables 4.2.6.8 and 6.1.1.4'
P P 0.2955 0.4335 'International Tables Vol C Tables 4.2.6.8 and 6.1.1.4'

loop_
_geom_angle_atom_site_label_1
_geom_angle_atom_site_label_2
_geom_angle_atom_site_label_3
_geom_angle
C1 O1 C13 115.3(12)
C43 O2 C42 110.0(10)
C14 N1 N2 106.4(11)
N3 N2 N1 107.0(11)
N2 N3 C15 111.2(12)
N2 N3 C16 120.0(11)
C15 N3 C16 128.5(11)
C23 N4 C22 120.3(12)
C27 N4 C22 120.4(11)
C27 N4 C23 119.2(12)
C30 N5 C33 120.2(11)
C31 N5 C30 119.3(12)
C31 N5 C33 120.5(12)
N7 N6 C37 121.6(11)
N7 N6 C40 110.7(11)
C40 N6 C37 127.5(12)
N8 N7 N6 106.8(11)
N7 N8 C41 108.8(12)
O1 C1 C2 119.3(16)
O1 C1 C6 119.9(16)
C6 C1 C2 120.7(16)
C1 C2 C7 120.0(15)
C3 C2 C1 117.4(19)
C3 C2 C7 122.6(18)
C2 C3 H3 117.7
C2 C3 C4 125(2)
C4 C3 H3 117.7
C3 C4 H4 121.8
C3 C4 C5 116(2)
C5 C4 H4 121.8
C4 C5 H5 119.1
C6 C5 C4 122(2)
C6 C5 H5 119.1
C1 C6 C10 121.0(16)
C5 C6 C1 118.8(19)
C5 C6 C10 120.1(18)
C2 C7 H7 108.3
C2 C7 C9 111.0(16)
C8 C7 C2 112.3(16)
C8 C7 H7 108.3
C8 C7 C9 108.6(16)
C9 C7 H7 108.3
C7 C8 H8A 109.5
C7 C8 H8B 109.5
C7 C8 H8C 109.5
H8A C8 H8B 109.5
H8A C8 H8C 109.5
H8B C8 H8C 109.5
C7 C9 H9A 109.5
C7 C9 H9B 109.5
C7 C9 H9C 109.5
H9A C9 H9B 109.5
H9A C9 H9C 109.5
H9B C9 H9C 109.5
C6 C10 H10 106.3
C6 C10 C11 110.7(16)
C11 C10 H10 106.3
C12 C10 C6 114.1(16)
C12 C10 H10 106.3
C12 C10 C11 112.4(16)
C10 C11 H11A 109.5
C10 C11 H11B 109.5
C10 C11 H11C 109.5
H11A C11 H11B 109.5
H11A C11 H11C 109.5
H11B C11 H11C 109.5
C10 C12 H12A 109.5
C10 C12 H12B 109.5
C10 C12 H12C 109.5
H12A C12 H12B 109.5
H12A C12 H12C 109.5
H12B C12 H12C 109.5
O1 C13 H13A 109.1
O1 C13 H13B 109.1
O1 C13 C14 112.5(12)
H13A C13 H13B 107.8
C14 C13 H13A 109.1
C14 C13 H13B 109.1
N1 C14 C13 119.4(14)
C15 C14 N1 112.0(14)
C15 C14 C13 128.2(14)
N3 C15 H15 128.3
C14 C15 N3 103.4(13)
C14 C15 H15 128.3
C17 C16 N3 122.7(12)
C17 C16 C21 117.1(12)
C21 C16 N3 120.1(11)
F1 C17 C16 118.1(12)
F1 C17 C18 121.1(11)
C18 C17 C16 120.8(12)
F2 C18 C17 119.0(11)
F2 C18 C19 118.5(11)
C17 C18 C19 122.6(12)
C18 C19 C22 122.1(12)
C20 C19 C18 116.1(12)
C20 C19 C22 121.8(12)
F3 C20 C19 119.1(11)
C21 C20 F3 119.4(11)
C21 C20 C19 121.5(12)
F4 C21 C16 119.8(11)
C20 C21 F4 118.1(11)
C20 C21 C16 122.0(12)
N4 C22 H22A 108.9
N4 C22 H22B 108.9
C19 C22 N4 113.3(10)
C19 C22 H22A 108.9
C19 C22 H22B 108.9
H22A C22 H22B 107.7
N4 C23 H23 119.7
C24 C23 N4 120.6(14)
C24 C23 H23 119.7
C23 C24 H24 118.8
C23 C24 C25 122.4(13)
C25 C24 H24 118.8
C24 C25 C28 123.5(12)
C26 C25 C24 115.8(12)
C26 C25 C28 120.7(12)
C25 C26 H26 120.0
C27 C26 C25 119.9(14)
C27 C26 H26 120.0
N4 C27 C26 122.0(13)
N4 C27 H27 119.0
C26 C27 H27 119.0
C29 C28 C25 118.5(13)
C32 C28 C25 122.4(12)
C32 C28 C29 119.1(12)
C28 C29 H29 121.1
C30 C29 C28 117.8(14)
C30 C29 H29 121.1
N5 C30 C29 121.8(13)
N5 C30 H30 119.1
C29 C30 H30 119.1
N5 C31 H31 118.7
N5 C31 C32 122.7(14)
C32 C31 H31 118.7
C28 C32 H32 120.3
C31 C32 C28 119.3(13)
C31 C32 H32 120.3
N5 C33 H33A 109.7
N5 C33 H33B 109.7
N5 C33 C34 109.7(10)
H33A C33 H33B 108.2
C34 C33 H33A 109.7
C34 C33 H33B 109.7
C35 C34 C33 120.8(12)
C39 C34 C33 121.6(12)
C39 C34 C35 117.5(13)
F5 C35 C34 119.9(12)
F5 C35 C36 119.9(12)
C34 C35 C36 120.2(13)
F6 C36 C35 118.4(12)
C37 C36 F6 119.7(12)
C37 C36 C35 121.9(12)
C36 C37 N6 120.0(11)
C36 C37 C38 118.4(13)
C38 C37 N6 121.6(12)
F7 C38 C37 119.2(13)
F7 C38 C39 120.7(12)
C39 C38 C37 120.0(13)
F8 C39 C34 120.6(13)
F8 C39 C38 117.7(13)
C34 C39 C38 121.6(12)
N6 C40 H40 128.3
C41 C40 N6 103.4(13)
C41 C40 H40 128.3
N8 C41 C40 110.2(13)
N8 C41 C42 122.1(13)
C40 C41 C42 127.3(14)
O2 C42 C41 108.3(10)
O2 C42 H42A 110.0
O2 C42 H42B 110.0
C41 C42 H42A 110.0
C41 C42 H42B 110.0
H42A C42 H42B 108.4
C44 C43 O2 119.1(13)
C44 C43 C48 123.1(14)
C48 C43 O2 117.8(14)
C43 C44 C45 117.0(14)
C43 C44 C49 119.6(14)
C45 C44 C49 123.4(15)
C44 C45 H45 119.7
C46 C45 C44 120.6(16)
C46 C45 H45 119.7
C45 C46 H46 119.4
C47 C46 C45 121.1(16)
C47 C46 H46 119.4
C46 C47 H47 119.7
C46 C47 C48 120.6(15)
C48 C47 H47 119.7
C43 C48 C47 117.5(15)
C43 C48 C52 122.5(15)
C47 C48 C52 119.9(15)
C44 C49 H49 108.1
C44 C49 C50 108.8(13)
C50 C49 H49 108.1
C51 C49 C44 112.6(15)
C51 C49 H49 108.1
C51 C49 C50 111.0(14)
C49 C50 H50A 109.5
C49 C50 H50B 109.5
C49 C50 H50C 109.5
H50A C50 H50B 109.5
H50A C50 H50C 109.5
H50B C50 H50C 109.5
C49 C51 H51A 109.5
C49 C51 H51B 109.5
C49 C51 H51C 109.5
H51A C51 H51B 109.5
H51A C51 H51C 109.5
H51B C51 H51C 109.5
C48 C52 H52 107.5
C48 C52 C53 112.8(15)
C48 C52 C54 110.9(14)
C53 C52 H52 107.5
C53 C52 C54 110.5(15)
C54 C52 H52 107.5
C52 C53 H53A 109.5
C52 C53 H53B 109.5
C52 C53 H53C 109.5
H53A C53 H53B 109.5
H53A C53 H53C 109.5
H53B C53 H53C 109.5
C52 C54 H54A 109.5
C52 C54 H54B 109.5
C52 C54 H54C 109.5
H54A C54 H54B 109.5
H54A C54 H54C 109.5
H54B C54 H54C 109.5
C13A O1A C1A 114.0(11)
C42A O2A C43A 113.9(11)
N2A N1A C14A 110.4(11)
N1A N2A N3A 107.1(10)
N2A N3A C15A 109.9(10)
N2A N3A C16A 120.7(10)
C15A N3A C16A 129.3(11)
C23A N4A C22A 119.1(10)
C27A N4A C22A 121.0(11)
C27A N4A C23A 119.9(11)
C30A N5A C33A 122.3(10)
C31A N5A C30A 119.2(11)
C31A N5A C33A 118.4(9)
N7A N6A C37A 121.2(10)
C40A N6A N7A 109.9(11)
C40A N6A C37A 128.8(11)
N8A N7A N6A 105.6(11)
N7A N8A C41A 108.8(12)
C2A C1A O1A 119.7(13)
C2A C1A C6A 122.0(14)
C6A C1A O1A 117.2(13)
C1A C2A C7A 121.0(15)
C3A C2A C1A 117.9(15)
C3A C2A C7A 121.0(15)
C2A C3A H3A 119.3
C4A C3A C2A 121.3(16)
C4A C3A H3A 119.3
C3A C4A H4A 119.6
C3A C4A C5A 120.9(16)
C5A C4A H4A 119.6
C4A C5A H5A 119.9
C4A C5A C6A 120.2(15)
C6A C5A H5A 119.9
C1A C6A C5A 117.0(14)
C1A C6A C10A 123.4(13)
C5A C6A C10A 119.6(13)
C2A C7A H7A 109.0
C2A C7A C9A 107.4(15)
C8A C7A C2A 112.3(15)
C8A C7A H7A 109.0
C8A C7A C9A 110.1(15)
C9A C7A H7A 109.0
C7A C8A H8AA 109.5
C7A C8A H8AB 109.5
C7A C8A H8AC 109.5
H8AA C8A H8AB 109.5
H8AA C8A H8AC 109.5
H8AB C8A H8AC 109.5
C7A C9A H9AA 109.5
C7A C9A H9AB 109.5
C7A C9A H9AC 109.5
H9AA C9A H9AB 109.5
H9AA C9A H9AC 109.5
H9AB C9A H9AC 109.5
C6A C10A H10A 108.0
C6A C10A C11A 108.8(13)
C6A C10A C12A 112.6(13)
C11A C10A H10A 108.0
C12A C10A H10A 108.0
C12A C10A C11A 111.3(12)
C10A C11A H11D 109.5
C10A C11A H11E 109.5
C10A C11A H11F 109.5
H11D C11A H11E 109.5
H11D C11A H11F 109.5
H11E C11A H11F 109.5
C10A C12A H12D 109.5
C10A C12A H12E 109.5
C10A C12A H12F 109.5
H12D C12A H12E 109.5
H12D C12A H12F 109.5
H12E C12A H12F 109.5
O1A C13A H13C 108.7
O1A C13A H13D 108.7
O1A C13A C14A 114.2(12)
H13C C13A H13D 107.6
C14A C13A H13C 108.7
C14A C13A H13D 108.7
N1A C14A C13A 121.5(12)
N1A C14A C15A 107.7(12)
C15A C14A C13A 130.8(13)
N3A C15A C14A 104.9(11)
N3A C15A H15A 127.5
C14A C15A H15A 127.5
C17A C16A N3A 119.5(11)
C17A C16A C21A 120.0(12)
C21A C16A N3A 120.4(11)
F1A C17A C16A 120.4(11)
F1A C17A C18A 120.5(11)
C16A C17A C18A 119.1(11)
F2A C18A C17A 118.0(11)
F2A C18A C19A 119.3(11)
C17A C18A C19A 122.6(12)
C18A C19A C22A 119.8(12)
C20A C19A C18A 114.7(12)
C20A C19A C22A 125.5(12)
F3A C20A C19A 117.1(11)
F3A C20A C21A 117.5(11)
C19A C20A C21A 125.4(12)
F4A C21A C16A 121.0(11)
F4A C21A C20A 121.0(11)
C20A C21A C16A 118.0(12)
N4A C22A H22C 109.8
N4A C22A H22D 109.8
C19A C22A N4A 109.3(9)
C19A C22A H22C 109.8
C19A C22A H22D 109.8
H22C C22A H22D 108.3
N4A C23A H23A 119.6
C24A C23A N4A 120.8(12)
C24A C23A H23A 119.6
C23A C24A H24A 119.6
C23A C24A C25A 120.7(12)
C25A C24A H24A 119.6
C24A C25A C26A 116.1(11)
C24A C25A C28A 123.6(11)
C26A C25A C28A 120.3(11)
C25A C26A H26A 119.4
C27A C26A C25A 121.2(11)
C27A C26A H26A 119.4
N4A C27A H27A 119.7
C26A C27A N4A 120.7(12)
C26A C27A H27A 119.7
C29A C28A C25A 122.3(10)
C32A C28A C25A 123.0(12)
C32A C28A C29A 114.7(11)
C28A C29A H29A 119.6
C30A C29A C28A 120.9(11)
C30A C29A H29A 119.6
N5A C30A C29A 121.7(12)
N5A C30A H30A 119.2
C29A C30A H30A 119.2
N5A C31A H31A 119.4
N5A C31A C32A 121.1(11)
C32A C31A H31A 119.4
C28A C32A H32A 118.9
C31A C32A C28A 122.2(12)
C31A C32A H32A 118.9
N5A C33A H33C 109.8
N5A C33A H33D 109.8
N5A C33A C34A 109.6(9)
H33C C33A H33D 108.2
C34A C33A H33C 109.8
C34A C33A H33D 109.8
C35A C34A C33A 122.4(11)
C35A C34A C39A 115.7(12)
C39A C34A C33A 121.7(11)
F5A C35A C34A 119.8(11)
F5A C35A C36A 116.2(11)
C36A C35A C34A 123.8(11)
F6A C36A C35A 121.4(11)
F6A C36A C37A 120.0(11)
C35A C36A C37A 118.4(12)
C36A C37A N6A 119.7(11)
C38A C37A N6A 121.6(11)
C38A C37A C36A 118.7(12)
F7A C38A C39A 117.1(11)
C37A C38A F7A 119.9(12)
C37A C38A C39A 122.7(12)
F8A C39A C34A 118.4(11)
F8A C39A C38A 121.6(11)
C38A C39A C34A 120.0(12)
N6A C40A H40A 127.1
C41A C40A N6A 105.8(13)
C41A C40A H40A 127.1
N8A C41A C42A 118.8(14)
C40A C41A N8A 109.8(13)
C40A C41A C42A 131.4(15)
O2A C42A C41A 110.3(12)
O2A C42A H42C 109.6
O2A C42A H42D 109.6
C41A C42A H42C 109.6
C41A C42A H42D 109.6
H42C C42A H42D 108.1
C44A C43A O2A 115.8(12)
C44A C43A C48A 124.7(14)
C48A C43A O2A 119.4(14)
C43A C44A C45A 115.1(14)
C43A C44A C49A 122.4(13)
C45A C44A C49A 122.2(14)
C44A C45A H45A 119.7
C46A C45A C44A 120.6(16)
C46A C45A H45A 119.7
C45A C46A H46A 119.8
C47A C46A C45A 120.4(17)
C47A C46A H46A 119.8
C46A C47A H47A 118.7
C46A C47A C48A 122.5(16)
C48A C47A H47A 118.7
C43A C48A C47A 116.5(16)
C43A C48A C52A 123.3(15)
C47A C48A C52A 119.9(15)
C44A C49A H49A 108.4
C44A C49A C50A 109.0(14)
C50A C49A H49A 108.4
C51A C49A C44A 114.2(14)
C51A C49A H49A 108.4
C51A C49A C50A 108.3(14)
C49A C50A H50D 109.5
C49A C50A H50E 109.5
C49A C50A H50F 109.5
H50D C50A H50E 109.5
H50D C50A H50F 109.5
H50E C50A H50F 109.5
C49A C51A H51D 109.5
C49A C51A H51E 109.5
C49A C51A H51F 109.5
H51D C51A H51E 109.5
H51D C51A H51F 109.5
H51E C51A H51F 109.5
C48A C52A H52A 107.7
C48A C52A C53A 113.6(16)
C48A C52A C54A 110.7(16)
C53A C52A H52A 107.7
C53A C52A C54A 109.2(15)
C54A C52A H52A 107.7
C52A C53A H53D 109.5
C52A C53A H53E 109.5
C52A C53A H53F 109.5
H53D C53A H53E 109.5
H53D C53A H53F 109.5
H53E C53A H53F 109.5
C52A C54A H54D 109.5
C52A C54A H54E 109.5
C52A C54A H54F 109.5
H54D C54A H54E 109.5
H54D C54A H54F 109.5
H54E C54A H54F 109.5
F9 P1 F10 179.5(6)
F9 P1 F11 90.4(5)
F9 P1 F13 90.0(5)
F9 P1 F14 91.0(4)
F10 P1 F11 89.1(5)
F12 P1 F9 89.1(4)
F12 P1 F10 91.1(4)
F12 P1 F11 88.9(4)
F12 P1 F13 90.4(5)
F12 P1 F14 179.0(5)
F13 P1 F10 90.5(4)
F13 P1 F11 179.2(5)
F13 P1 F14 90.6(5)
F14 P1 F10 88.8(4)
F14 P1 F11 90.1(5)
F15 P2 F18 91.8(6)
F15 P2 F19 87.9(7)
F16 P2 F15 173.7(8)
F16 P2 F18 88.9(5)
F16 P2 F19 85.9(7)
F16 P2 F20 92.7(6)
F17 P2 F15 90.6(7)
F17 P2 F16 95.6(8)
F17 P2 F18 92.7(8)
F17 P2 F19 178.4(9)
F17 P2 F20 92.1(8)
F18 P2 F19 86.7(7)
F20 P2 F15 86.0(6)
F20 P2 F18 174.7(8)
F20 P2 F19 88.4(8)
F21 P3 F24 85.9(6)
F22 P3 F21 176.8(8)
F22 P3 F24 95.6(6)
F23 P3 F21 87.7(7)
F23 P3 F22 89.5(8)
F23 P3 F24 89.9(9)
F23 P3 F25 170.8(11)
F23 P3 F26 97.9(9)
F25 P3 F21 97.2(7)
F25 P3 F22 85.7(8)
F25 P3 F24 82.7(9)
F25 P3 F26 89.8(7)
F26 P3 F21 90.6(5)
F26 P3 F22 88.3(6)
F26 P3 F24 171.3(9)
F27 P4 F28 177.1(5)
F27 P4 F29 91.2(4)
F27 P4 F31 88.8(5)
F27 P4 F32 88.8(5)
F28 P4 F29 90.6(4)
F28 P4 F31 89.3(4)
F28 P4 F32 89.1(4)
F29 P4 F31 177.9(5)
F29 P4 F32 87.5(4)
F30 P4 F27 93.0(5)
F30 P4 F28 89.2(4)
F30 P4 F29 92.3(5)
F30 P4 F31 89.8(5)
F30 P4 F32 178.3(5)
F31 P4 F32 90.4(5)

loop_
_geom_bond_atom_site_label_1
_geom_bond_atom_site_label_2
_geom_bond_distance
F1 C17 1.335(15)
F2 C18 1.352(14)
F3 C20 1.352(15)
F4 C21 1.375(15)
F5 C35 1.337(16)
F6 C36 1.351(15)
F7 C38 1.344(17)
F8 C39 1.348(16)
O1 C1 1.340(19)
O1 C13 1.409(18)
O2 C42 1.447(17)
O2 C43 1.406(18)
N1 N2 1.367(18)
N1 C14 1.358(19)
N2 N3 1.324(15)
N3 C15 1.396(19)
N3 C16 1.408(18)
N4 C22 1.496(17)
N4 C23 1.348(17)
N4 C27 1.331(17)
N5 C30 1.352(18)
N5 C31 1.341(17)
N5 C33 1.461(18)
N6 N7 1.350(16)
N6 C37 1.422(17)
N6 C40 1.361(19)
N7 N8 1.315(17)
N8 C41 1.335(19)
C1 C2 1.46(2)
C1 C6 1.39(2)
C2 C3 1.33(2)
C2 C7 1.53(3)
C3 H3 0.9500
C3 C4 1.39(3)
C4 H4 0.9500
C4 C5 1.44(3)
C5 H5 0.9500
C5 C6 1.37(3)
C6 C10 1.53(3)
C7 H7 1.0000
C7 C8 1.52(2)
C7 C9 1.56(3)
C8 H8A 0.9800
C8 H8B 0.9800
C8 H8C 0.9800
C9 H9A 0.9800
C9 H9B 0.9800
C9 H9C 0.9800
C10 H10 1.0000
C10 C11 1.54(2)
C10 C12 1.48(3)
C11 H11A 0.9800
C11 H11B 0.9800
C11 H11C 0.9800
C12 H12A 0.9800
C12 H12B 0.9800
C12 H12C 0.9800
C13 H13A 0.9900
C13 H13B 0.9900
C13 C14 1.53(2)
C14 C15 1.33(2)
C15 H15 0.9500
C16 C17 1.375(18)
C16 C21 1.379(19)
C17 C18 1.354(18)
C18 C19 1.386(18)
C19 C20 1.379(18)
C19 C22 1.494(19)
C20 C21 1.352(19)
C22 H22A 0.9900
C22 H22B 0.9900
C23 H23 0.9500
C23 C24 1.315(19)
C24 H24 0.9500
C24 C25 1.393(19)
C25 C26 1.386(18)
C25 C28 1.501(19)
C26 H26 0.9500
C26 C27 1.351(19)
C27 H27 0.9500
C28 C29 1.409(18)
C28 C32 1.391(18)
C29 H29 0.9500
C29 C30 1.39(2)
C30 H30 0.9500
C31 H31 0.9500
C31 C32 1.351(19)
C32 H32 0.9500
C33 H33A 0.9900
C33 H33B 0.9900
C33 C34 1.53(2)
C34 C35 1.371(19)
C34 C39 1.37(2)
C35 C36 1.38(2)
C36 C37 1.335(19)
C37 C38 1.378(19)
C38 C39 1.37(2)
C40 H40 0.9500
C40 C41 1.36(2)
C41 C42 1.52(2)
C42 H42A 0.9900
C42 H42B 0.9900
C43 C44 1.38(2)
C43 C48 1.40(2)
C44 C45 1.43(2)
C44 C49 1.52(2)
C45 H45 0.9500
C45 C46 1.37(2)
C46 H46 0.9500
C46 C47 1.36(2)
C47 H47 0.9500
C47 C48 1.42(2)
C48 C52 1.49(2)
C49 H49 1.0000
C49 C50 1.53(2)
C49 C51 1.51(2)
C50 H50A 0.9800
C50 H50B 0.9800
C50 H50C 0.9800
C51 H51A 0.9800
C51 H51B 0.9800
C51 H51C 0.9800
C52 H52 1.0000
C52 C53 1.52(2)
C52 C54 1.56(2)
C53 H53A 0.9800
C53 H53B 0.9800
C53 H53C 0.9800
C54 H54A 0.9800
C54 H54B 0.9800
C54 H54C 0.9800
F1A C17A 1.331(14)
F2A C18A 1.338(15)
F3A C20A 1.347(14)
F4A C21A 1.323(14)
F5A C35A 1.353(14)
F6A C36A 1.346(15)
F7A C38A 1.375(14)
F8A C39A 1.318(14)
O1A C1A 1.421(17)
O1A C13A 1.420(17)
O2A C42A 1.393(18)
O2A C43A 1.407(17)
N1A N2A 1.312(16)
N1A C14A 1.356(18)
N2A N3A 1.354(15)
N3A C15A 1.373(17)
N3A C16A 1.440(17)
N4A C22A 1.500(17)
N4A C23A 1.355(16)
N4A C27A 1.348(15)
N5A C30A 1.339(15)
N5A C31A 1.324(16)
N5A C33A 1.495(16)
N6A N7A 1.386(16)
N6A C37A 1.434(17)
N6A C40A 1.347(17)
N7A N8A 1.320(16)
N8A C41A 1.362(19)
C1A C2A 1.39(2)
C1A C6A 1.41(2)
C2A C3A 1.38(2)
C2A C7A 1.54(2)
C3A H3A 0.9500
C3A C4A 1.36(2)
C4A H4A 0.9500
C4A C5A 1.38(2)
C5A H5A 0.9500
C5A C6A 1.41(2)
C6A C10A 1.47(2)
C7A H7A 1.0000
C7A C8A 1.50(2)
C7A C9A 1.56(3)
C8A H8AA 0.9800
C8A H8AB 0.9800
C8A H8AC 0.9800
C9A H9AA 0.9800
C9A H9AB 0.9800
C9A H9AC 0.9800
C10A H10A 1.0000
C10A C11A 1.56(2)
C10A C12A 1.53(2)
C11A H11D 0.9800
C11A H11E 0.9800
C11A H11F 0.9800
C12A H12D 0.9800
C12A H12E 0.9800
C12A H12F 0.9800
C13A H13C 0.9900
C13A H13D 0.9900
C13A C14A 1.49(2)
C14A C15A 1.378(19)
C15A H15A 0.9500
C16A C17A 1.382(18)
C16A C21A 1.389(18)
C17A C18A 1.383(18)
C18A C19A 1.416(18)
C19A C20A 1.356(18)
C19A C22A 1.479(18)
C20A C21A 1.378(18)
C22A H22C 0.9900
C22A H22D 0.9900
C23A H23A 0.9500
C23A C24A 1.353(18)
C24A H24A 0.9500
C24A C25A 1.400(17)
C25A C26A 1.405(17)
C25A C28A 1.445(18)
C26A H26A 0.9500
C26A C27A 1.348(18)
C27A H27A 0.9500
C28A C29A 1.416(17)
C28A C32A 1.371(16)
C29A H29A 0.9500
C29A C30A 1.344(17)
C30A H30A 0.9500
C31A H31A 0.9500
C31A C32A 1.359(18)
C32A H32A 0.9500
C33A H33C 0.9900
C33A H33D 0.9900
C33A C34A 1.500(18)
C34A C35A 1.381(18)
C34A C39A 1.403(17)
C35A C36A 1.358(18)
C36A C37A 1.407(18)
C37A C38A 1.329(18)
C38A C39A 1.376(19)
C40A H40A 0.9500
C40A C41A 1.33(2)
C41A C42A 1.49(2)
C42A H42C 0.9900
C42A H42D 0.9900
C43A C44A 1.39(2)
C43A C48A 1.39(2)
C44A C45A 1.46(2)
C44A C49A 1.51(2)
C45A H45A 0.9500
C45A C46A 1.38(2)
C46A H46A 0.9500
C46A C47A 1.36(2)
C47A H47A 0.9500
C47A C48A 1.40(2)
C48A C52A 1.50(3)
C49A H49A 1.0000
C49A C50A 1.53(2)
C49A C51A 1.50(2)
C50A H50D 0.9800
C50A H50E 0.9800
C50A H50F 0.9800
C51A H51D 0.9800
C51A H51E 0.9800
C51A H51F 0.9800
C52A H52A 1.0000
C52A C53A 1.53(2)
C52A C54A 1.57(3)
C53A H53D 0.9800
C53A H53E 0.9800
C53A H53F 0.9800
C54A H54D 0.9800
C54A H54E 0.9800
C54A H54F 0.9800
P1 F9 1.588(9)
P1 F10 1.605(8)
P1 F11 1.617(9)
P1 F12 1.587(8)
P1 F13 1.601(9)
P1 F14 1.602(9)
P2 F15 1.560(11)
P2 F16 1.555(10)
P2 F17 1.478(16)
P2 F18 1.568(11)
P2 F19 1.681(15)
P2 F20 1.560(12)
P3 F21 1.564(9)
P3 F22 1.555(11)
P3 F23 1.473(15)
P3 F24 1.591(14)
P3 F25 1.513(15)
P3 F26 1.552(11)
P4 F27 1.572(8)
P4 F28 1.585(8)
P4 F29 1.591(8)
P4 F30 1.571(9)
P4 F31 1.593(9)
P4 F32 1.617(9)

loop_
_geom_torsion_atom_site_label_1
_geom_torsion_atom_site_label_2
_geom_torsion_atom_site_label_3
_geom_torsion_atom_site_label_4
_geom_torsion
F1 C17 C18 F2 1.0(19)
F1 C17 C18 C19 -177.1(11)
F2 C18 C19 C20 -178.4(11)
F2 C18 C19 C22 0.6(18)
F3 C20 C21 F4 -1.8(18)
F3 C20 C21 C16 -177.5(11)
F5 C35 C36 F6 1(2)
F5 C35 C36 C37 177.8(15)
F6 C36 C37 N6 -2(2)
F6 C36 C37 C38 179.3(14)
F7 C38 C39 F8 -3(2)
F7 C38 C39 C34 -178.3(14)
O1 C1 C2 C3 177.2(15)
O1 C1 C2 C7 0(2)
O1 C1 C6 C5 -175.8(14)
O1 C1 C6 C10 0(2)
O1 C13 C14 N1 62.7(19)
O1 C13 C14 C15 -124.9(17)
O2 C43 C44 C45 -179.2(12)
O2 C43 C44 C49 2(2)
O2 C43 C48 C47 179.4(12)
O2 C43 C48 C52 -3(2)
N1 N2 N3 C15 0.8(16)
N1 N2 N3 C16 -174.0(12)
N1 C14 C15 N3 -0.7(16)
N2 N1 C14 C13 174.7(13)
N2 N1 C14 C15 1.1(17)
N2 N3 C15 C14 -0.1(16)
N2 N3 C16 C17 -127.0(15)
N2 N3 C16 C21 58.1(18)
N3 C16 C17 F1 3.5(19)
N3 C16 C17 C18 -174.8(12)
N3 C16 C21 F4 -3.1(18)
N3 C16 C21 C20 172.6(12)
N4 C23 C24 C25 0.9(19)
N5 C31 C32 C28 -2.3(18)
N5 C33 C34 C35 76.7(16)
N5 C33 C34 C39 -107.3(15)
N6 N7 N8 C41 -0.8(15)
N6 C37 C38 F7 2(2)
N6 C37 C38 C39 177.7(13)
N6 C40 C41 N8 2.3(15)
N6 C40 C41 C42 176.1(12)
N7 N6 C37 C36 -118.7(15)
N7 N6 C37 C38 60.5(18)
N7 N6 C40 C41 -2.8(14)
N7 N8 C41 C40 -1.0(16)
N7 N8 C41 C42 -175.2(12)
N8 C41 C42 O2 -101.6(15)
C1 O1 C13 C14 88.1(17)
C1 C2 C3 C4 0(3)
C1 C2 C7 C8 -117.1(18)
C1 C2 C7 C9 121.2(17)
C1 C6 C10 C11 -112.4(19)
C1 C6 C10 C12 119.6(19)
C2 C1 C6 C5 1(2)
C2 C1 C6 C10 176.9(14)
C2 C3 C4 C5 -2(3)
C3 C2 C7 C8 66(2)
C3 C2 C7 C9 -56(2)
C3 C4 C5 C6 3(3)
C4 C5 C6 C1 -2(3)
C4 C5 C6 C10 -178.7(17)
C5 C6 C10 C11 64(2)
C5 C6 C10 C12 -64(2)
C6 C1 C2 C3 1(2)
C6 C1 C2 C7 -176.8(14)
C7 C2 C3 C4 177.2(17)
C13 O1 C1 C2 76.4(18)
C13 O1 C1 C6 -107.1(16)
C13 C14 C15 N3 -173.5(14)
C14 N1 N2 N3 -1.1(16)
C15 N3 C16 C17 59(2)
C15 N3 C16 C21 -115.6(16)
C16 N3 C15 C14 174.1(13)
C16 C17 C18 F2 179.4(11)
C16 C17 C18 C19 1(2)
C17 C16 C21 F4 -178.3(11)
C17 C16 C21 C20 -2.6(19)
C17 C18 C19 C20 -0.2(19)
C17 C18 C19 C22 178.8(12)
C18 C19 C20 F3 179.0(11)
C18 C19 C20 C21 -2.2(19)
C18 C19 C22 N4 90.3(15)
C19 C20 C21 F4 179.5(11)
C19 C20 C21 C16 4(2)
C20 C19 C22 N4 -90.8(15)
C21 C16 C17 F1 178.6(11)
C21 C16 C17 C18 0.2(19)
C22 N4 C23 C24 179.2(11)
C22 N4 C27 C26 179.9(11)
C22 C19 C20 F3 0.0(18)
C22 C19 C20 C21 178.8(12)
C23 N4 C22 C19 -96.6(13)
C23 N4 C27 C26 -1.6(18)
C23 C24 C25 C26 -1.4(18)
C23 C24 C25 C28 178.4(11)
C24 C25 C26 C27 0.5(17)
C24 C25 C28 C29 -16.0(16)
C24 C25 C28 C32 163.8(11)
C25 C26 C27 N4 1.0(19)
C25 C28 C29 C30 -179.9(11)
C25 C28 C32 C31 -179.5(10)
C26 C25 C28 C29 163.8(11)
C26 C25 C28 C32 -16.3(16)
C27 N4 C22 C19 82.0(14)
C27 N4 C23 C24 0.6(18)
C28 C25 C26 C27 -179.4(11)
C28 C29 C30 N5 0.9(19)
C29 C28 C32 C31 0.3(16)
C30 N5 C31 C32 3.5(17)
C30 N5 C33 C34 -114.5(13)
C31 N5 C30 C29 -2.8(18)
C31 N5 C33 C34 68.4(14)
C32 C28 C29 C30 0.3(17)
C33 N5 C30 C29 -179.9(12)
C33 N5 C31 C32 -179.4(11)
C33 C34 C35 F5 1(2)
C33 C34 C35 C36 -177.9(13)
C33 C34 C39 F8 1(2)
C33 C34 C39 C38 176.9(13)
C34 C35 C36 F6 179.2(14)
C34 C35 C36 C37 -4(2)
C35 C34 C39 F8 177.3(14)
C35 C34 C39 C38 -7(2)
C35 C36 C37 N6 -178.6(14)
C35 C36 C37 C38 2(2)
C36 C37 C38 F7 -179.1(14)
C36 C37 C38 C39 -3(2)
C37 N6 N7 N8 176.8(11)
C37 N6 C40 C41 -176.9(12)
C37 C38 C39 F8 -178.5(13)
C37 C38 C39 C34 6(2)
C39 C34 C35 F5 -175.6(14)
C39 C34 C35 C36 6(2)
C40 N6 N7 N8 2.3(15)
C40 N6 C37 C36 54.8(19)
C40 N6 C37 C38 -126.0(15)
C40 C41 C42 O2 85.3(17)
C42 O2 C43 C44 96.3(15)
C42 O2 C43 C48 -85.0(16)
C43 O2 C42 C41 -176.9(12)
C43 C44 C45 C46 -2(2)
C43 C44 C49 C50 75.1(19)
C43 C44 C49 C51 -161.4(15)
C43 C48 C52 C53 125.0(17)
C43 C48 C52 C54 -110.4(18)
C44 C43 C48 C47 -2(2)
C44 C43 C48 C52 175.5(15)
C44 C45 C46 C47 2(2)
C45 C44 C49 C50 -104.0(18)
C45 C44 C49 C51 20(2)
C45 C46 C47 C48 -2(2)
C46 C47 C48 C43 2(2)
C46 C47 C48 C52 -175.6(15)
C47 C48 C52 C53 -58(2)
C47 C48 C52 C54 66.9(19)
C48 C43 C44 C45 2(2)
C48 C43 C44 C49 -176.9(14)
C49 C44 C45 C46 176.7(14)
F1A C17A C18A F2A 3.6(18)
F1A C17A C18A C19A 179.5(11)
F2A C18A C19A C20A 176.7(11)
F2A C18A C19A C22A -2.0(18)
F3A C20A C21A F4A -1.1(18)
F3A C20A C21A C16A -179.6(11)
F5A C35A C36A F6A 1.4(17)
F5A C35A C36A C37A 177.4(10)
F6A C36A C37A N6A -0.7(18)
F6A C36A C37A C38A -177.6(11)
F7A C38A C39A F8A -3.4(18)
F7A C38A C39A C34A 179.9(11)
O1A C1A C2A C3A -175.8(14)
O1A C1A C2A C7A 0(2)
O1A C1A C6A C5A 176.7(12)
O1A C1A C6A C10A -2(2)
O1A C13A C14A N1A -54.7(18)
O1A C13A C14A C15A 126.1(16)
O2A C43A C44A C45A -179.7(14)
O2A C43A C44A C49A 6(2)
O2A C43A C48A C47A -178.7(15)
O2A C43A C48A C52A -5(3)
N1A N2A N3A C15A -1.2(13)
N1A N2A N3A C16A -177.7(10)
N1A C14A C15A N3A -0.1(14)
N2A N1A C14A C13A 179.9(12)
N2A N1A C14A C15A -0.7(15)
N2A N3A C15A C14A 0.8(13)
N2A N3A C16A C17A -128.0(13)
N2A N3A C16A C21A 49.5(16)
N3A C16A C17A F1A -1.4(18)
N3A C16A C17A C18A -179.8(11)
N3A C16A C21A F4A 1.8(18)
N3A C16A C21A C20A -179.7(11)
N4A C23A C24A C25A 2.8(18)
N5A C31A C32A C28A -0.7(18)
N5A C33A C34A C35A 126.1(12)
N5A C33A C34A C39A -58.6(14)
N6A N7A N8A C41A 1.0(14)
N6A C37A C38A F7A 3.5(19)
N6A C37A C38A C39A 176.6(12)
N6A C40A C41A N8A -0.9(16)
N6A C40A C41A C42A -179.5(15)
N7A N6A C37A C36A -51.5(17)
N7A N6A C37A C38A 125.2(13)
N7A N6A C40A C41A 1.5(15)
N7A N8A C41A C40A 0.0(16)
N7A N8A C41A C42A 178.8(13)
N8A C41A C42A O2A 139.1(14)
C1A O1A C13A C14A -91.3(15)
C1A C2A C3A C4A 1(3)
C1A C2A C7A C8A 120.4(18)
C1A C2A C7A C9A -118.4(18)
C1A C6A C10A C11A 119.6(15)
C1A C6A C10A C12A -116.5(15)
C2A C1A C6A C5A 9(2)
C2A C1A C6A C10A -170.2(15)
C2A C3A C4A C5A 6(3)
C3A C2A C7A C8A -64(2)
C3A C2A C7A C9A 57(2)
C3A C4A C5A C6A -5(2)
C4A C5A C6A C1A -2(2)
C4A C5A C6A C10A 176.7(14)
C5A C6A C10A C11A -59.3(17)
C5A C6A C10A C12A 64.6(18)
C6A C1A C2A C3A -8(2)
C6A C1A C2A C7A 167.7(14)
C7A C2A C3A C4A -175.0(16)
C13A O1A C1A C2A -82.9(16)
C13A O1A C1A C6A 108.8(14)
C13A C14A C15A N3A 179.3(13)
C14A N1A N2A N3A 1.1(14)
C15A N3A C16A C17A 56.3(18)
C15A N3A C16A C21A -126.2(14)
C16A N3A C15A C14A 176.9(12)
C16A C17A C18A F2A -177.9(11)
C16A C17A C18A C19A -2(2)
C17A C16A C21A F4A 179.3(11)
C17A C16A C21A C20A -2.2(18)
C17A C18A C19A C20A 0.9(19)
C17A C18A C19A C22A -177.9(12)
C18A C19A C20A F3A -179.7(11)
C18A C19A C20A C21A -0.4(19)
C18A C19A C22A N4A 87.7(14)
C19A C20A C21A F4A 179.6(12)
C19A C20A C21A C16A 1(2)
C20A C19A C22A N4A -90.9(15)
C21A C16A C17A F1A -178.9(11)
C21A C16A C17A C18A 2.6(19)
C22A N4A C23A C24A 170.1(11)
C22A N4A C27A C26A -171.7(11)
C22A C19A C20A F3A -1.0(19)
C22A C19A C20A C21A 178.2(12)
C23A N4A C22A C19A -103.8(12)
C23A N4A C27A C26A 6.4(16)
C23A C24A C25A C26A 3.6(17)
C23A C24A C25A C28A -173.6(11)
C24A C25A C26A C27A -5.2(17)
C24A C25A C28A C29A -21.5(17)
C24A C25A C28A C32A 156.9(11)
C25A C26A C27A N4A 0.3(17)
C25A C28A C29A C30A -177.5(11)
C25A C28A C32A C31A 178.3(11)
C26A C25A C28A C29A 161.4(10)
C26A C25A C28A C32A -20.2(16)
C27A N4A C22A C19A 74.3(13)
C27A N4A C23A C24A -8.0(17)
C28A C25A C26A C27A 172.1(11)
C28A C29A C30A N5A -0.9(17)
C29A C28A C32A C31A -3.2(16)
C30A N5A C31A C32A 4.0(17)
C30A N5A C33A C34A -49.3(14)
C31A N5A C30A C29A -3.2(17)
C31A N5A C33A C34A 133.5(11)
C32A C28A C29A C30A 4.0(15)
C33A N5A C30A C29A 179.7(10)
C33A N5A C31A C32A -178.7(10)
C33A C34A C35A F5A -2.2(17)
C33A C34A C35A C36A -178.0(11)
C33A C34A C39A F8A 1.6(17)
C33A C34A C39A C38A 178.3(11)
C34A C35A C36A F6A 177.4(11)
C34A C35A C36A C37A -6.7(18)
C35A C34A C39A F8A 177.2(10)
C35A C34A C39A C38A -6.1(17)
C35A C36A C37A N6A -176.7(11)
C35A C36A C37A C38A 6.5(18)
C36A C37A C38A F7A -179.8(11)
C36A C37A C38A C39A -7(2)
C37A N6A N7A N8A 179.7(11)
C37A N6A C40A C41A -179.9(12)
C37A C38A C39A F8A -176.7(12)
C37A C38A C39A C34A 6.7(19)
C39A C34A C35A F5A -177.7(10)
C39A C34A C35A C36A 6.4(17)
C40A N6A N7A N8A -1.5(14)
C40A N6A C37A C36A 130.0(14)
C40A N6A C37A C38A -53.3(19)
C40A C41A C42A O2A -42(2)
C42A O2A C43A C44A 94.1(16)
C42A O2A C43A C48A -83.1(19)
C43A O2A C42A C41A -173.0(12)
C43A C44A C45A C46A 1(3)
C43A C44A C49A C50A 77.0(19)
C43A C44A C49A C51A -161.7(16)
C43A C48A C52A C53A 134.6(19)
C43A C48A C52A C54A -102(2)
C44A C43A C48A C47A 4(3)
C44A C43A C48A C52A 178.3(17)
C44A C45A C46A C47A 0(3)
C45A C44A C49A C50A -96.8(18)
C45A C44A C49A C51A 24(2)
C45A C46A C47A C48A 2(3)
C46A C47A C48A C43A -4(3)
C46A C47A C48A C52A -178.2(19)
C47A C48A C52A C53A -52(3)
C47A C48A C52A C54A 71(2)
C48A C43A C44A C45A -3(2)
C48A C43A C44A C49A -176.9(16)
C49A C44A C45A C46A 174.8(17)
